data_7055992
loop_
_publ_author_name
'Beament, James'
'Mahon, Mary F.'
'Buchard, Antoine'
'Jones, Matthew D.'

_publ_section_title
;
 Salan group 13 complexes -- structural study and lactide polymerisation
;
_journal_issue 5
_journal_name_full 'New J. Chem.'
_journal_page_first 2198
_journal_paper_doi 10.1039/C6NJ03844A
_journal_volume 41
_journal_year 2017
_chemical_formula_sum 'C38 H58 Al Cl N2 O2'
_chemical_formula_weight 637.29
_space_group_crystal_system monoclinic
_space_group_IT_number 15
_space_group_name_Hall '-I 2ya'
_space_group_name_H-M_alt 'I 1 2/a 1'
_symmetry_space_group_name_Hall '-I 2ya'
_symmetry_space_group_name_H-M 'I 1 2/a 1'
_atom_sites_solution_hydrogens geom
_audit_creation_method SHELXL-2014/7
_audit_update_record
;
2016-10-18 deposited with the CCDC.
2017-02-06 downloaded from the CCDC.
;
_cell_angle_alpha 90
_cell_angle_beta 93.527(3)
_cell_angle_gamma 90
_cell_formula_units_Z 8
_cell_length_a 22.54430(10)
_cell_length_b 12.93050(10)
_cell_length_c 25.52250(10)
_cell_measurement_reflns_used 42300
_cell_measurement_temperature 150(2)
_cell_measurement_theta_max 73.2320
_cell_measurement_theta_min 3.8130
_cell_volume 7425.95(8)
_computing_cell_refinement 'CrysAlisPro 1.171.38.43 (Rigaku OD, 2015)'
_computing_data_collection 'CrysAlisPro 1.171.38.43 (Rigaku OD, 2015)'
_computing_data_reduction 'CrysAlisPro 1.171.38.43 (Rigaku OD, 2015)'
_computing_molecular_graphics 'ORTEP3 for Windows - Farrugia, L. J. J. Appl. Crystallogr. 1997, 30, 565'
_computing_publication_material
;
 'WinGX publication routines, Farrugia, 
 L. J., J. Appl. Crystallogr., 1999, 32, 837-838
;
_computing_structure_refinement
;
 SHELXL-2014/8 (Sheldrick, 2014)
 Sheldrick GM (2008) Acta Crystallogr A64:112--122 and 
 C. B. H\"ubschle, G. M. Sheldrick and B. Dittrich
 ShelXle: a Qt graphical user interface for SHELXL
 J. Appl. Cryst., 44, (2011) 1281-1284.
;
_computing_structure_solution
; 
 SHELXT
 Sheldrick, G. M. (2008). Acta Cryst. A64, 112-122.
;
_diffrn_ambient_temperature 150(2)
_diffrn_measured_fraction_theta_full 1.000
_diffrn_measured_fraction_theta_max 1.000
_diffrn_measurement_device 'four-circle diffractometer'
_diffrn_measurement_device_type 'SuperNova, Dual, Cu at zero, EosS2'
_diffrn_measurement_method '\w scans'
_diffrn_radiation_type CuK\a
_diffrn_radiation_wavelength 1.54184
_diffrn_reflns_av_R_equivalents 0.0257
_diffrn_reflns_av_unetI/netI 0.0114
_diffrn_reflns_Laue_measured_fraction_full 1.000
_diffrn_reflns_Laue_measured_fraction_max 1.000
_diffrn_reflns_limit_h_max 27
_diffrn_reflns_limit_h_min -27
_diffrn_reflns_limit_k_max 14
_diffrn_reflns_limit_k_min -15
_diffrn_reflns_limit_l_max 30
_diffrn_reflns_limit_l_min -30
_diffrn_reflns_number 62374
_diffrn_reflns_point_group_measured_fraction_full 1.000
_diffrn_reflns_point_group_measured_fraction_max 1.000
_diffrn_reflns_theta_full 67.684
_diffrn_reflns_theta_max 68.244
_diffrn_reflns_theta_min 3.470
_exptl_absorpt_coefficient_mu 1.386
_exptl_absorpt_correction_T_max 1.00000
_exptl_absorpt_correction_T_min 0.82004
_exptl_absorpt_correction_type multi-scan
_exptl_absorpt_process_details
;
CrysAlisPro, Agilent Technologies,
Version 1.171.37.35 (release 13-08-2014 CrysAlis171 .NET)
(compiled Aug 13 2014,18:06:01)
Empirical absorption correction using spherical harmonics,
 implemented in SCALE3 ABSPACK scaling algorithm.
Empirical absorption correction using spherical harmonics,
 implemented in SCALE3 ABSPACK scaling algorithm.
;
_exptl_crystal_colour colourless
_exptl_crystal_density_diffrn 1.140
_exptl_crystal_description block
_exptl_crystal_F_000 2768
_exptl_crystal_size_max 0.300
_exptl_crystal_size_mid 0.200
_exptl_crystal_size_min 0.100
_refine_diff_density_max 0.951
_refine_diff_density_min -0.458
_refine_diff_density_rms 0.046
_refine_ls_extinction_method none
_refine_ls_goodness_of_fit_ref 1.021
_refine_ls_hydrogen_treatment constr
_refine_ls_matrix_type full
_refine_ls_number_parameters 420
_refine_ls_number_reflns 6820
_refine_ls_number_restraints 0
_refine_ls_restrained_S_all 1.021
_refine_ls_R_factor_all 0.0385
_refine_ls_R_factor_gt 0.0377
_refine_ls_shift/su_max 0.001
_refine_ls_shift/su_mean 0.000
_refine_ls_structure_factor_coef Fsqd
_refine_ls_weighting_details 'w=1/[\s^2^(Fo^2^)+(0.0477P)^2^+9.4977P] where P=(Fo^2^+2Fc^2^)/3'
_refine_ls_weighting_scheme calc
_refine_ls_wR_factor_gt 0.0967
_refine_ls_wR_factor_ref 0.0974
_reflns_Friedel_coverage 0.000
_reflns_number_gt 6598
_reflns_number_total 6820
_reflns_threshold_expression 'I > 2\s(I)'
_cod_data_source_file c6nj03844a2.cif
_cod_data_source_block Al_1_Cl
_cod_depositor_comments 'Adding full bibliography for 7055992--7055999.cif.'
_cod_original_cell_volume 7425.95(7)
_cod_database_code 7055992
_shelx_shelxl_version_number 2014/7
_shelx_space_group_comment
;
The symmetry employed for this shelxl refinement is uniquely defined
by the following loop, which should always be used as a source of
symmetry information in preference to the above space-group names.
They are only intended as comments.
;

loop_
_space_group_symop_operation_xyz
'x, y, z'
'-x+1/2, y, -z'
'x+1/2, y+1/2, z+1/2'
'-x+1, y+1/2, -z+1/2'
'-x, -y, -z'
'x-1/2, -y, z'
'-x+1/2, -y+1/2, -z+1/2'
'x, -y+1/2, z+1/2'

loop_
_atom_site_label
_atom_site_type_symbol
_atom_site_fract_x
_atom_site_fract_y
_atom_site_fract_z
_atom_site_U_iso_or_equiv
_atom_site_adp_type
_atom_site_occupancy
_atom_site_site_symmetry_order
_atom_site_calc_flag
_atom_site_refinement_flags_posn
_atom_site_refinement_flags_adp
_atom_site_refinement_flags_occupancy
_atom_site_disorder_assembly
_atom_site_disorder_group
Cl1 Cl 0.07784(2) 0.39322(3) 0.26698(2) 0.02370(10) Uani 1 1 d . . . . .
Al1 Al 0.04611(2) 0.23578(3) 0.27757(2) 0.01658(10) Uani 1 1 d . . . . .
O1 O 0.04235(4) 0.24534(8) 0.34690(4) 0.0210(2) Uani 1 1 d . . . . .
N1 N -0.04353(5) 0.21910(9) 0.27142(4) 0.0188(2) Uani 1 1 d . . . . .
C1 C 0.00430(6) 0.21356(10) 0.38159(5) 0.0187(3) Uani 1 1 d . . . . .
O2 O 0.09922(4) 0.13648(8) 0.27990(4) 0.0212(2) Uani 1 1 d . . . . .
N2 N 0.03201(5) 0.20730(9) 0.19213(4) 0.0192(2) Uani 1 1 d . . . . .
C2 C 0.01139(6) 0.24245(11) 0.43509(5) 0.0218(3) Uani 1 1 d . . . . .
C3 C -0.02948(7) 0.20391(12) 0.46870(6) 0.0259(3) Uani 1 1 d . . . . .
H3 H -0.0240 0.2209 0.5049 0.031 Uiso 1 1 calc R U . . .
C4 C -0.07808(6) 0.14184(12) 0.45286(6) 0.0255(3) Uani 1 1 d . . . . .
C5 C -0.08589(6) 0.12013(11) 0.39975(6) 0.0230(3) Uani 1 1 d . . . . .
H5 H -0.1195 0.0811 0.3871 0.028 Uiso 1 1 calc R U . . .
C6 C -0.04532(6) 0.15456(10) 0.36462(5) 0.0194(3) Uani 1 1 d . . . . .
C7 C 0.06119(7) 0.31688(13) 0.45433(6) 0.0286(3) Uani 1 1 d . . . . .
C8 C 0.05145(8) 0.42122(13) 0.42615(7) 0.0370(4) Uani 1 1 d . . . . .
H8A H 0.0547 0.4117 0.3883 0.056 Uiso 1 1 calc R U . . .
H8B H 0.0816 0.4707 0.4396 0.056 Uiso 1 1 calc R U . . .
H8C H 0.0118 0.4477 0.4326 0.056 Uiso 1 1 calc R U . . .
C9 C 0.12259(7) 0.27320(14) 0.44362(7) 0.0353(4) Uani 1 1 d . . . . .
H9A H 0.1287 0.2075 0.4623 0.053 Uiso 1 1 calc R U . . .
H9B H 0.1534 0.3225 0.4559 0.053 Uiso 1 1 calc R U . . .
H9C H 0.1249 0.2618 0.4058 0.053 Uiso 1 1 calc R U . . .
C10 C 0.06067(9) 0.33680(18) 0.51356(7) 0.0500(5) Uani 1 1 d . . . . .
H10A H 0.0218 0.3640 0.5218 0.075 Uiso 1 1 calc R U . . .
H10B H 0.0916 0.3872 0.5241 0.075 Uiso 1 1 calc R U . . .
H10C H 0.0683 0.2719 0.5326 0.075 Uiso 1 1 calc R U . . .
C11 C -0.11866(7) 0.09849(15) 0.49386(6) 0.0343(4) Uani 1 1 d . . . . .
C12 C -0.08277(8) 0.02240(16) 0.52910(7) 0.0418(4) Uani 1 1 d . . . . .
H12A H -0.0485 0.0581 0.5463 0.063 Uiso 1 1 calc R U . . .
H12B H -0.0689 -0.0347 0.5078 0.063 Uiso 1 1 calc R U . . .
H12C H -0.1079 -0.0050 0.5558 0.063 Uiso 1 1 calc R U . . .
C13 C -0.14169(10) 0.18591(19) 0.52753(9) 0.0586(6) Uani 1 1 d . . . . .
H13A H -0.1676 0.1571 0.5533 0.088 Uiso 1 1 calc R U . . .
H13B H -0.1642 0.2353 0.5050 0.088 Uiso 1 1 calc R U . . .
H13C H -0.1080 0.2213 0.5458 0.088 Uiso 1 1 calc R U . . .
C14 C -0.17141(9) 0.0388(2) 0.46818(8) 0.0626(7) Uani 1 1 d . . . . .
H14A H -0.1949 0.0092 0.4955 0.094 Uiso 1 1 calc R U . . .
H14B H -0.1568 -0.0168 0.4463 0.094 Uiso 1 1 calc R U . . .
H14C H -0.1963 0.0860 0.4463 0.094 Uiso 1 1 calc R U . . .
C15 C -0.05462(6) 0.12851(11) 0.30737(5) 0.0205(3) Uani 1 1 d . . . . .
H15A H -0.0959 0.1040 0.3003 0.025 Uiso 1 1 calc R U . . .
H15B H -0.0277 0.0711 0.2991 0.025 Uiso 1 1 calc R U . . .
C16 C -0.07711(6) 0.31338(11) 0.28803(6) 0.0234(3) Uani 1 1 d . . . . .
H16A H -0.0762 0.3184 0.3268 0.028 Uiso 1 1 calc R U . . .
H16B H -0.0597 0.3771 0.2740 0.028 Uiso 1 1 calc R U . . .
C17 C -0.13984(9) 0.29812(18) 0.26538(9) 0.0540(6) Uani 1 1 d . . . . .
H17A H -0.1596 0.3656 0.2585 0.065 Uiso 1 1 calc R U . . .
H17B H -0.1633 0.2578 0.2898 0.065 Uiso 1 1 calc R U . . .
C18 C -0.13384(7) 0.23923(15) 0.21446(7) 0.0357(4) Uani 1 1 d . . . . .
H18A H -0.1396 0.2863 0.1840 0.043 Uiso 1 1 calc R U . . .
H18B H -0.1638 0.1833 0.2108 0.043 Uiso 1 1 calc R U . . .
C19 C -0.07059(6) 0.19368(11) 0.21737(5) 0.0234(3) Uani 1 1 d . . . . .
H19 H -0.0736 0.1168 0.2139 0.028 Uiso 1 1 calc R U . . .
C20 C -0.03062(7) 0.23395(11) 0.17592(5) 0.0231(3) Uani 1 1 d . . . . .
H20 H -0.0416 0.1972 0.1422 0.028 Uiso 1 1 calc R U . . .
C21 C -0.02798(7) 0.34964(12) 0.16432(6) 0.0291(3) Uani 1 1 d . . . . .
H21A H -0.0278 0.3908 0.1970 0.035 Uiso 1 1 calc R U . . .
H21B H -0.0620 0.3715 0.1405 0.035 Uiso 1 1 calc R U . . .
C22 C 0.03084(8) 0.36113(13) 0.13786(6) 0.0343(4) Uani 1 1 d . . . . .
H22A H 0.0239 0.3603 0.0992 0.041 Uiso 1 1 calc R U . . .
H22B H 0.0506 0.4269 0.1484 0.041 Uiso 1 1 calc R U . . .
C23 C 0.06905(7) 0.26884(11) 0.15634(5) 0.0251(3) Uani 1 1 d . . . . .
H23A H 0.0796 0.2263 0.1260 0.030 Uiso 1 1 calc R U . . .
H23B H 0.1061 0.2927 0.1754 0.030 Uiso 1 1 calc R U . . .
C24 C 0.04310(6) 0.09453(11) 0.18435(5) 0.0215(3) Uani 1 1 d . . . . .
H24A H 0.0302 0.0748 0.1479 0.026 Uiso 1 1 calc R U . . .
H24B H 0.0196 0.0539 0.2086 0.026 Uiso 1 1 calc R U . . .
C25 C 0.10765(6) 0.07029(10) 0.19442(5) 0.0208(3) Uani 1 1 d . . . . .
C26 C 0.14113(7) 0.02961(11) 0.15558(6) 0.0252(3) Uani 1 1 d . . . . .
H26 H 0.1224 0.0143 0.1221 0.030 Uiso 1 1 calc R U . . .
C27 C 0.20155(7) 0.01078(13) 0.16476(6) 0.0294(3) Uani 1 1 d . . . . .
C28 C 0.22621(7) 0.03132(12) 0.21519(6) 0.0269(3) Uani 1 1 d . . . . .
H28 H 0.2673 0.0176 0.2223 0.032 Uiso 1 1 calc R U . . .
C29 C 0.19416(6) 0.07083(11) 0.25591(5) 0.0219(3) Uani 1 1 d . . . . .
C30 C 0.13366(6) 0.09387(10) 0.24414(5) 0.0197(3) Uani 1 1 d . . . . .
C31 C 0.23824(9) -0.03299(18) 0.12122(7) 0.0469(5) Uani 1 1 d . . . . .
C32 C 0.2264(3) 0.0409(5) 0.0716(2) 0.0581(16) Uani 0.55 1 d . . P A 1
H32A H 0.1855 0.0314 0.0571 0.087 Uiso 0.55 1 calc R U P A 1
H32B H 0.2541 0.0236 0.0448 0.087 Uiso 0.55 1 calc R U P A 1
H32C H 0.2322 0.1131 0.0824 0.087 Uiso 0.55 1 calc R U P A 1
C33 C 0.30453(9) -0.01243(16) 0.13112(9) 0.0495(5) Uani 1 1 d . . . . .
H33A H 0.3114 0.0622 0.1344 0.074 Uiso 1 1 calc R U . . .
H33B H 0.3259 -0.0394 0.1017 0.074 Uiso 1 1 calc R U . . .
H33C H 0.3190 -0.0468 0.1637 0.074 Uiso 1 1 calc R U . . .
C34 C 0.22908(10) -0.1507(2) 0.11877(12) 0.0827(10) Uani 1 1 d . . . . .
H34A H 0.2402 -0.1810 0.1532 0.124 Uiso 1 1 calc R U . . .
H34B H 0.2540 -0.1803 0.0924 0.124 Uiso 1 1 calc R U . . .
H34C H 0.1872 -0.1659 0.1092 0.124 Uiso 1 1 calc R U . . .
C35 C 0.22369(7) 0.08943(12) 0.31101(6) 0.0256(3) Uani 1 1 d . . . . .
C36 C 0.22522(8) 0.20556(14) 0.32337(7) 0.0361(4) Uani 1 1 d . . . . .
H36A H 0.2420 0.2163 0.3593 0.054 Uiso 1 1 calc R U . . .
H36B H 0.1847 0.2335 0.3200 0.054 Uiso 1 1 calc R U . . .
H36C H 0.2499 0.2411 0.2987 0.054 Uiso 1 1 calc R U . . .
C37 C 0.18904(7) 0.03229(14) 0.35239(6) 0.0312(3) Uani 1 1 d . . . . .
H37A H 0.1886 -0.0420 0.3448 0.047 Uiso 1 1 calc R U . . .
H37B H 0.1482 0.0583 0.3514 0.047 Uiso 1 1 calc R U . . .
H37C H 0.2083 0.0443 0.3873 0.047 Uiso 1 1 calc R U . . .
C38 C 0.28769(7) 0.04887(17) 0.31600(7) 0.0397(4) Uani 1 1 d . . . . .
H38A H 0.2878 -0.0257 0.3090 0.059 Uiso 1 1 calc R U . . .
H38B H 0.3048 0.0619 0.3516 0.059 Uiso 1 1 calc R U . . .
H38C H 0.3114 0.0844 0.2906 0.059 Uiso 1 1 calc R U . . .
C32A C 0.2071(4) -0.0188(9) 0.0654(3) 0.102(4) Uani 0.45 1 d . . P A 2
H32D H 0.1687 -0.0544 0.0636 0.152 Uiso 0.45 1 calc R U P A 2
H32E H 0.2323 -0.0480 0.0391 0.152 Uiso 0.45 1 calc R U P A 2
H32F H 0.2009 0.0551 0.0583 0.152 Uiso 0.45 1 calc R U P A 2

loop_
_atom_site_aniso_label
_atom_site_aniso_U_11
_atom_site_aniso_U_22
_atom_site_aniso_U_33
_atom_site_aniso_U_23
_atom_site_aniso_U_13
_atom_site_aniso_U_12
Cl1 0.03424(19) 0.01693(17) 0.02000(17) 0.00062(12) 0.00232(13) -0.00504(13)
Al1 0.0216(2) 0.0151(2) 0.01308(19) -0.00029(14) 0.00130(14) -0.00107(15)
O1 0.0237(5) 0.0250(5) 0.0145(4) -0.0010(4) 0.0037(4) -0.0059(4)
N1 0.0242(6) 0.0166(6) 0.0154(5) -0.0021(4) -0.0013(4) 0.0000(4)
C1 0.0224(6) 0.0168(6) 0.0173(6) 0.0010(5) 0.0034(5) 0.0005(5)
O2 0.0266(5) 0.0221(5) 0.0150(4) 0.0006(4) 0.0020(4) 0.0039(4)
N2 0.0272(6) 0.0154(6) 0.0149(5) 0.0006(4) -0.0005(4) 0.0011(5)
C2 0.0252(7) 0.0232(7) 0.0171(7) -0.0004(5) 0.0021(5) -0.0027(6)
C3 0.0294(7) 0.0320(8) 0.0166(7) -0.0014(6) 0.0040(6) -0.0037(6)
C4 0.0238(7) 0.0313(8) 0.0221(7) 0.0021(6) 0.0059(6) -0.0022(6)
C5 0.0210(7) 0.0235(7) 0.0248(7) -0.0012(6) 0.0029(5) -0.0029(6)
C6 0.0230(7) 0.0168(6) 0.0185(7) -0.0011(5) 0.0019(5) 0.0002(5)
C7 0.0354(8) 0.0342(9) 0.0163(7) -0.0037(6) 0.0030(6) -0.0135(7)
C8 0.0496(10) 0.0270(8) 0.0351(9) -0.0077(7) 0.0080(8) -0.0116(7)
C9 0.0301(8) 0.0456(10) 0.0294(8) 0.0028(7) -0.0035(6) -0.0131(7)
C10 0.0591(12) 0.0708(14) 0.0205(8) -0.0126(8) 0.0062(8) -0.0358(11)
C11 0.0287(8) 0.0497(11) 0.0255(8) 0.0003(7) 0.0095(6) -0.0116(7)
C12 0.0471(10) 0.0485(11) 0.0308(9) 0.0092(8) 0.0091(7) -0.0175(8)
C13 0.0596(13) 0.0685(15) 0.0519(12) 0.0006(11) 0.0372(10) 0.0033(11)
C14 0.0374(10) 0.114(2) 0.0370(10) 0.0068(12) 0.0084(8) -0.0382(12)
C15 0.0247(7) 0.0165(6) 0.0203(7) -0.0008(5) 0.0011(5) -0.0027(5)
C16 0.0271(7) 0.0173(7) 0.0257(7) -0.0030(6) 0.0013(6) 0.0030(6)
C17 0.0381(10) 0.0519(12) 0.0698(14) -0.0271(11) -0.0161(9) 0.0162(9)
C18 0.0276(8) 0.0445(10) 0.0338(9) -0.0048(7) -0.0083(7) 0.0035(7)
C19 0.0275(7) 0.0223(7) 0.0196(7) -0.0039(6) -0.0060(6) -0.0002(6)
C20 0.0316(8) 0.0210(7) 0.0157(6) -0.0019(5) -0.0059(5) 0.0040(6)
C21 0.0445(9) 0.0216(8) 0.0206(7) 0.0036(6) -0.0026(6) 0.0080(6)
C22 0.0570(11) 0.0230(8) 0.0235(8) 0.0066(6) 0.0082(7) 0.0051(7)
C23 0.0386(8) 0.0220(7) 0.0151(6) 0.0018(5) 0.0044(6) -0.0022(6)
C24 0.0303(7) 0.0158(7) 0.0183(7) -0.0026(5) 0.0004(5) 0.0006(5)
C25 0.0288(7) 0.0147(6) 0.0191(7) 0.0017(5) 0.0024(5) 0.0007(5)
C26 0.0375(8) 0.0213(7) 0.0171(7) 0.0007(5) 0.0037(6) 0.0031(6)
C27 0.0375(8) 0.0291(8) 0.0228(7) 0.0051(6) 0.0109(6) 0.0079(7)
C28 0.0277(7) 0.0283(8) 0.0252(7) 0.0079(6) 0.0066(6) 0.0038(6)
C29 0.0262(7) 0.0190(7) 0.0207(7) 0.0062(5) 0.0037(5) -0.0009(5)
C30 0.0275(7) 0.0148(6) 0.0171(6) 0.0029(5) 0.0047(5) 0.0002(5)
C31 0.0455(10) 0.0716(14) 0.0246(8) -0.0026(9) 0.0105(7) 0.0217(10)
C32 0.047(3) 0.109(5) 0.019(2) 0.004(3) 0.0119(17) 0.015(3)
C33 0.0526(11) 0.0420(11) 0.0578(12) 0.0023(9) 0.0345(10) 0.0035(9)
C34 0.0408(11) 0.095(2) 0.115(2) -0.0797(19) 0.0251(13) -0.0115(12)
C35 0.0243(7) 0.0311(8) 0.0213(7) 0.0061(6) 0.0014(6) -0.0018(6)
C36 0.0445(9) 0.0346(9) 0.0284(8) 0.0005(7) -0.0040(7) -0.0094(7)
C37 0.0311(8) 0.0406(9) 0.0218(7) 0.0113(7) -0.0001(6) -0.0023(7)
C38 0.0264(8) 0.0608(12) 0.0315(8) 0.0050(8) -0.0005(6) 0.0029(8)
C32A 0.107(7) 0.179(11) 0.021(3) 0.007(5) 0.020(4) 0.092(7)

loop_
_atom_type_symbol
_atom_type_description
_atom_type_scat_dispersion_real
_atom_type_scat_dispersion_imag
_atom_type_scat_source
C C 0.0181 0.0091 'International Tables Vol C Tables 4.2.6.8 and 6.1.1.4'
H H 0.0000 0.0000 'International Tables Vol C Tables 4.2.6.8 and 6.1.1.4'
N N 0.0311 0.0180 'International Tables Vol C Tables 4.2.6.8 and 6.1.1.4'
O O 0.0492 0.0322 'International Tables Vol C Tables 4.2.6.8 and 6.1.1.4'
Al Al 0.2130 0.2455 'International Tables Vol C Tables 4.2.6.8 and 6.1.1.4'
Cl Cl 0.3639 0.7018 'International Tables Vol C Tables 4.2.6.8 and 6.1.1.4'

loop_
_geom_angle_atom_site_label_1
_geom_angle_atom_site_label_2
_geom_angle_atom_site_label_3
_geom_angle
O2 Al1 O1 95.24(5)
O2 Al1 N1 126.82(5)
O1 Al1 N1 88.63(5)
O2 Al1 Cl1 117.34(4)
O1 Al1 Cl1 95.42(4)
N1 Al1 Cl1 114.99(4)
O2 Al1 N2 88.17(4)
O1 Al1 N2 167.66(5)
N1 Al1 N2 79.88(5)
Cl1 Al1 N2 93.53(3)
C1 O1 Al1 135.19(9)
C16 N1 C19 104.54(10)
C16 N1 C15 110.45(10)
C19 N1 C15 108.18(10)
C16 N1 Al1 114.00(8)
C19 N1 Al1 115.99(9)
C15 N1 Al1 103.63(8)
O1 C1 C6 119.75(12)
O1 C1 C2 121.30(12)
C6 C1 C2 118.88(12)
C30 O2 Al1 134.01(9)
C20 N2 C24 110.65(11)
C20 N2 C23 105.17(11)
C24 N2 C23 109.40(11)
C20 N2 Al1 108.16(8)
C24 N2 Al1 106.14(8)
C23 N2 Al1 117.31(8)
C3 C2 C1 117.47(13)
C3 C2 C7 121.78(13)
C1 C2 C7 120.72(12)
C2 C3 C4 124.40(13)
C5 C4 C3 116.73(13)
C5 C4 C11 123.17(14)
C3 C4 C11 120.07(13)
C4 C5 C6 121.09(13)
C5 C6 C1 121.25(13)
C5 C6 C15 119.78(12)
C1 C6 C15 118.97(12)
C10 C7 C9 107.39(15)
C10 C7 C2 111.74(12)
C9 C7 C2 111.21(13)
C10 C7 C8 107.70(15)
C9 C7 C8 110.11(13)
C2 C7 C8 108.63(13)
C13 C11 C12 109.29(16)
C13 C11 C14 109.35(18)
C12 C11 C14 107.25(17)
C13 C11 C4 110.46(15)
C12 C11 C4 108.61(13)
C14 C11 C4 111.81(14)
C6 C15 N1 113.37(11)
C17 C16 N1 105.15(12)
C16 C17 C18 105.24(15)
C17 C18 C19 106.33(13)
N1 C19 C20 109.71(11)
N1 C19 C18 106.35(12)
C20 C19 C18 114.91(13)
N2 C20 C19 108.64(11)
N2 C20 C21 103.50(12)
C19 C20 C21 120.10(13)
C20 C21 C22 103.04(12)
C23 C22 C21 105.95(12)
N2 C23 C22 106.10(12)
N2 C24 C25 110.52(11)
C26 C25 C30 121.03(13)
C26 C25 C24 121.57(13)
C30 C25 C24 117.36(12)
C25 C26 C27 121.15(14)
C26 C27 C28 116.93(13)
C26 C27 C31 120.62(15)
C28 C27 C31 122.43(15)
C27 C28 C29 124.06(14)
C28 C29 C30 117.12(13)
C28 C29 C35 121.51(13)
C30 C29 C35 121.37(12)
O2 C30 C25 118.40(13)
O2 C30 C29 122.03(12)
C25 C30 C29 119.56(13)
C33 C31 C27 112.50(16)
C33 C31 C34 107.90(17)
C27 C31 C34 108.54(17)
C33 C31 C32A 120.8(4)
C27 C31 C32A 112.7(3)
C34 C31 C32A 91.6(5)
C33 C31 C32 98.2(3)
C27 C31 C32 106.4(3)
C34 C31 C32 123.0(3)
C38 C35 C36 107.97(14)
C38 C35 C29 112.01(13)
C36 C35 C29 110.13(12)
C38 C35 C37 107.05(13)
C36 C35 C37 109.53(13)
C29 C35 C37 110.06(12)

loop_
_geom_bond_atom_site_label_1
_geom_bond_atom_site_label_2
_geom_bond_distance
Cl1 Al1 2.1801(5)
Al1 O2 1.7542(10)
Al1 O1 1.7811(10)
Al1 N1 2.0290(12)
Al1 N2 2.2151(12)
O1 C1 1.3349(16)
N1 C16 1.5094(17)
N1 C19 1.5098(17)
N1 C15 1.5181(17)
C1 C6 1.4004(19)
C1 C2 1.4151(19)
O2 C30 1.3514(17)
N2 C20 1.4871(18)
N2 C24 1.4947(17)
N2 C23 1.5028(18)
C2 C3 1.390(2)
C2 C7 1.536(2)
C3 C4 1.398(2)
C4 C5 1.385(2)
C4 C11 1.538(2)
C5 C6 1.3927(19)
C6 C15 1.5014(18)
C7 C10 1.534(2)
C7 C9 1.535(2)
C7 C8 1.538(2)
C11 C13 1.530(3)
C11 C12 1.530(3)
C11 C14 1.530(2)
C16 C17 1.507(2)
C17 C18 1.519(3)
C18 C19 1.540(2)
C19 C20 1.523(2)
C20 C21 1.527(2)
C21 C22 1.532(2)
C22 C23 1.529(2)
C24 C25 1.496(2)
C25 C26 1.386(2)
C25 C30 1.398(2)
C26 C27 1.389(2)
C27 C28 1.396(2)
C27 C31 1.534(2)
C28 C29 1.399(2)
C29 C30 1.410(2)
C29 C35 1.537(2)
C31 C33 1.524(3)
C31 C34 1.537(4)
C31 C32A 1.560(8)
C31 C32 1.596(7)
C35 C38 1.533(2)
C35 C36 1.534(2)
C35 C37 1.540(2)
